data_4029968
loop_
_publ_author_name
'Kim, JungKeun'
'Shokova, Elvira'
'Tafeenko, Victor'
'Kovalev, Vladimir'

_publ_section_title
;
 (CF3CO)2O/CF3SO3H-mediated synthesis of 1,3-diketones from carboxylic
 acids and aromatic ketones.
;
_journal_name_full 'Beilstein journal of organic chemistry'
_journal_page_first 2270
_journal_page_last 2278
_journal_paper_doi 10.3762/bjoc.10.236
_journal_volume 10
_journal_year 2014
_chemical_formula_sum 'C12 H14 Cl N O2'
_chemical_formula_weight 239.69
_chemical_name_systematic
;
 ?
;
_space_group_IT_number 14
_symmetry_space_group_name_Hall '-P 2ybc'
_symmetry_space_group_name_H-M 'P 1 21/c 1'
_atom_sites_solution_hydrogens geom
_atom_sites_solution_primary direct
_atom_sites_solution_secondary difmap
_audit_creation_method SHELXL-97
_cell_angle_alpha 90.00
_cell_angle_beta 90.798(2)
_cell_angle_gamma 90.00
_cell_formula_units_Z 4
_cell_length_a 6.8720(2)
_cell_length_b 22.4177(4)
_cell_length_c 7.7044(2)
_cell_measurement_reflns_used 7834
_cell_measurement_temperature 293(2)
_cell_measurement_theta_max 70
_cell_measurement_theta_min 4
_cell_volume 1186.78(5)
_computing_cell_refinement 'STOE X-AREA'
_computing_data_collection 'STOE X-AREA'
_computing_data_reduction 'STOE X-RED'
_computing_structure_refinement 'SHELXL-97 (Sheldrick, 1997)'
_computing_structure_solution 'SHELXS-97 (Sheldrick, 1997)'
_diffrn_ambient_temperature 295
_diffrn_detector Pilatus100K
_diffrn_detector_area_resol_mean 5.81
_diffrn_detector_type STOE
_diffrn_measured_fraction_theta_full 0.928
_diffrn_measured_fraction_theta_max 0.928
_diffrn_measurement_method 'rotation method'
_diffrn_radiation_collimation 'focusing mirrors'
_diffrn_radiation_monochromator none
_diffrn_radiation_polarisn_norm 0
_diffrn_radiation_type 'Cu K\a'
_diffrn_radiation_wavelength 1.54086
_diffrn_reflns_av_R_equivalents 0.0827
_diffrn_reflns_av_sigmaI/netI 0.0777
_diffrn_reflns_limit_h_max 8
_diffrn_reflns_limit_h_min -3
_diffrn_reflns_limit_k_max 25
_diffrn_reflns_limit_k_min -27
_diffrn_reflns_limit_l_max 8
_diffrn_reflns_limit_l_min -9
_diffrn_reflns_number 3787
_diffrn_reflns_theta_full 70.03
_diffrn_reflns_theta_max 70.03
_diffrn_reflns_theta_min 3.94
_diffrn_source 'Cu GeniX 3D'
_diffrn_source_current 0.600
_diffrn_source_power 0.030
_diffrn_source_voltage 50
_exptl_absorpt_coefficient_mu 2.733
_exptl_crystal_colour brown
_exptl_crystal_density_diffrn 1.342
_exptl_crystal_density_method 'not measured'
_exptl_crystal_description prism
_exptl_crystal_F_000 504
_exptl_crystal_size_max .17
_exptl_crystal_size_mid .12
_exptl_crystal_size_min .06
_refine_diff_density_max 0.273
_refine_diff_density_min -0.299
_refine_diff_density_rms 0.069
_refine_ls_extinction_coef 0.0089(10)
_refine_ls_extinction_expression Fc^*^=kFc[1+0.001xFc^2^\l^3^/sin(2\q)]^-1/4^
_refine_ls_extinction_method SHELXL
_refine_ls_goodness_of_fit_ref 0.875
_refine_ls_hydrogen_treatment mixed
_refine_ls_matrix_type full
_refine_ls_number_parameters 202
_refine_ls_number_reflns 2100
_refine_ls_number_restraints 0
_refine_ls_restrained_S_all 0.875
_refine_ls_R_factor_all 0.0735
_refine_ls_R_factor_gt 0.0507
_refine_ls_shift/su_max 0.186
_refine_ls_shift/su_mean 0.019
_refine_ls_structure_factor_coef Fsqd
_refine_ls_weighting_details 'calc w=1/[\s^2^(Fo^2^)+(0.0701P)^2^+0.0000P] where P=(Fo^2^+2Fc^2^)/3'
_refine_ls_weighting_scheme calc
_refine_ls_wR_factor_gt 0.1203
_refine_ls_wR_factor_ref 0.1283
_reflns_number_gt 1343
_reflns_number_total 2100
_reflns_threshold_expression >2sigma(I)
_cod_data_source_file 1860-5397-10-236-S4.cif
_cod_data_source_block sk
_cod_depositor_comments 'Adding full bibliography for 4029967--4029970.cif.'
_cod_database_code 4029968

loop_
_symmetry_equiv_pos_as_xyz
'x, y, z'
'-x, y+1/2, -z+1/2'
'-x, -y, -z'
'x, -y-1/2, z-1/2'

loop_
_atom_site_label
_atom_site_type_symbol
_atom_site_fract_x
_atom_site_fract_y
_atom_site_fract_z
_atom_site_U_iso_or_equiv
_atom_site_adp_type
_atom_site_occupancy
_atom_site_symmetry_multiplicity
_atom_site_calc_flag
Cl1 Cl 1.41111(12) 0.82589(3) 1.48582(11) 0.0686(3) Uani 1 1 d
O1 O 0.4973(3) 0.88790(10) 1.0248(3) 0.0606(6) Uani 1 1 d
N1 N 1.0273(3) 0.86091(10) 1.2712(3) 0.0538(6) Uani 1 1 d
C2 C 0.8989(5) 0.80953(15) 1.2528(6) 0.0741(10) Uani 1 1 d
C3 C 0.7513(5) 0.81711(14) 1.1099(5) 0.0642(8) Uani 1 1 d
C4 C 0.6656(4) 0.87845(12) 1.1021(3) 0.0478(6) Uani 1 1 d
C5 C 0.7376(4) 0.99059(12) 1.1488(4) 0.0469(6) Uani 1 1 d
C6 C 0.9771(4) 1.07534(12) 1.2421(4) 0.0536(7) Uani 1 1 d
C7 C 1.1567(5) 1.08801(14) 1.3171(4) 0.0562(7) Uani 1 1 d
C8 C 1.2815(4) 1.04319(13) 1.3706(3) 0.0533(7) Uani 1 1 d
C9 C 1.2326(4) 0.98407(14) 1.3506(3) 0.0504(7) Uani 1 1 d
C10 C 1.0513(4) 0.97089(11) 1.2749(3) 0.0422(6) Uani 1 1 d
C11 C 0.9230(4) 1.01607(11) 1.2220(3) 0.0430(6) Uani 1 1 d
C12 C 0.9586(4) 0.91395(11) 1.2406(3) 0.0440(6) Uani 1 1 d
C13 C 0.7713(4) 0.92463(12) 1.1643(3) 0.0446(6) Uani 1 1 d
O9 O 0.3166(4) 0.80207(11) 0.8737(3) 0.0779(7) Uani 1 1 d
H1N H 1.132(5) 0.8531(16) 1.332(4) 0.079(11) Uiso 1 1 d
H2 H 0.986(7) 0.778(2) 1.220(5) 0.119(14) Uiso 1 1 d
H21 H 0.829(8) 0.806(2) 1.397(8) 0.17(2) Uiso 1 1 d
H3 H 0.659(5) 0.7858(17) 1.111(4) 0.082(10) Uiso 1 1 d
H31 H 0.796(5) 0.8115(13) 0.995(4) 0.068(9) Uiso 1 1 d
H5 H 0.715(4) 1.0053(12) 1.023(4) 0.056(8) Uiso 1 1 d
H6 H 0.889(4) 1.1026(13) 1.201(3) 0.054(8) Uiso 1 1 d
H7 H 1.183(4) 1.1273(14) 1.333(3) 0.053(8) Uiso 1 1 d
H8 H 1.406(4) 1.0526(13) 1.420(4) 0.060(8) Uiso 1 1 d
H9 H 1.316(4) 0.9521(14) 1.396(4) 0.065(9) Uiso 1 1 d
H1O H 0.435(6) 0.854(2) 0.969(5) 0.106(13) Uiso 1 1 d
H51 H 0.630(4) 1.0029(13) 1.224(4) 0.068(9) Uiso 1 1 d
H91 H 0.341(6) 0.7582(19) 0.901(5) 0.108(13) Uiso 1 1 d
H92 H 0.354(7) 0.804(3) 0.733(8) 0.17(2) Uiso 1 1 d

loop_
_atom_site_aniso_label
_atom_site_aniso_U_11
_atom_site_aniso_U_22
_atom_site_aniso_U_33
_atom_site_aniso_U_23
_atom_site_aniso_U_13
_atom_site_aniso_U_12
Cl1 0.0706(5) 0.0520(5) 0.0829(6) 0.0001(4) -0.0154(4) 0.0057(3)
O1 0.0550(12) 0.0533(12) 0.0730(13) 0.0014(10) -0.0152(10) -0.0006(9)
N1 0.0477(13) 0.0449(14) 0.0684(15) 0.0027(11) -0.0058(11) 0.0087(10)
C2 0.069(2) 0.0431(18) 0.109(3) 0.0059(17) -0.0173(19) 0.0017(15)
C3 0.070(2) 0.0463(18) 0.076(2) -0.0058(15) -0.0098(16) 0.0027(15)
C4 0.0469(16) 0.0483(16) 0.0482(14) 0.0030(11) 0.0022(11) 0.0011(11)
C5 0.0433(15) 0.0436(15) 0.0539(16) 0.0037(12) 0.0035(12) 0.0018(11)
C6 0.0586(18) 0.0433(16) 0.0592(17) 0.0046(12) 0.0072(13) 0.0055(13)
C7 0.0644(19) 0.0488(17) 0.0555(17) -0.0041(13) 0.0093(13) -0.0102(14)
C8 0.0477(16) 0.0612(19) 0.0511(16) -0.0031(13) 0.0046(12) -0.0045(13)
C9 0.0454(15) 0.0582(18) 0.0477(15) 0.0011(12) 0.0017(11) 0.0009(12)
C10 0.0420(14) 0.0461(14) 0.0388(13) 0.0013(10) 0.0075(10) 0.0024(10)
C11 0.0435(14) 0.0459(15) 0.0398(13) 0.0038(10) 0.0066(10) 0.0039(10)
C12 0.0458(14) 0.0460(15) 0.0404(13) 0.0030(11) 0.0070(10) 0.0040(11)
C13 0.0425(14) 0.0458(15) 0.0458(14) 0.0047(11) 0.0058(10) 0.0027(11)
O9 0.0962(18) 0.0512(14) 0.0856(17) -0.0009(11) -0.0228(13) 0.0024(12)

loop_
_atom_type_symbol
_atom_type_description
_atom_type_scat_dispersion_real
_atom_type_scat_dispersion_imag
_atom_type_scat_source
C C 0.0181 0.0091 'International Tables Vol C Tables 4.2.6.8 and 6.1.1.4'
H H 0.0000 0.0000 'International Tables Vol C Tables 4.2.6.8 and 6.1.1.4'
Cl Cl 0.3639 0.7018 'International Tables Vol C Tables 4.2.6.8 and 6.1.1.4'
N N 0.0311 0.0180 'International Tables Vol C Tables 4.2.6.8 and 6.1.1.4'
O O 0.0492 0.0322 'International Tables Vol C Tables 4.2.6.8 and 6.1.1.4'

loop_
_geom_angle_atom_site_label_1
_geom_angle_atom_site_label_2
_geom_angle_atom_site_label_3
_geom_angle
C12 N1 C2 119.2(3)
N1 C2 C3 112.7(3)
C2 C3 C4 113.3(3)
O1 C4 C13 120.3(2)
O1 C4 C3 120.7(2)
C13 C4 C3 118.7(3)
C11 C5 C13 102.5(2)
C7 C6 C11 118.6(3)
C8 C7 C6 121.4(3)
C9 C8 C7 121.2(3)
C8 C9 C10 117.7(3)
C11 C10 C9 121.5(2)
C11 C10 C12 108.1(2)
C9 C10 C12 130.4(2)
C6 C11 C10 119.6(3)
C6 C11 C5 129.2(2)
C10 C11 C5 111.2(2)
N1 C12 C13 123.4(2)
N1 C12 C10 128.0(3)
C13 C12 C10 108.6(2)
C4 C13 C12 119.7(2)
C4 C13 C5 130.2(2)
C12 C13 C5 109.6(2)

loop_
_geom_bond_atom_site_label_1
_geom_bond_atom_site_label_2
_geom_bond_distance
O1 C4 1.311(3)
N1 C12 1.300(3)
N1 C2 1.457(4)
C2 C3 1.496(5)
C3 C4 1.497(4)
C4 C13 1.349(4)
C5 C11 1.499(4)
C5 C13 1.501(4)
C6 C7 1.385(4)
C6 C11 1.388(4)
C7 C8 1.380(4)
C8 C9 1.376(4)
C9 C10 1.400(4)
C10 C11 1.399(4)
C10 C12 1.449(4)
C12 C13 1.427(3)

loop_
_geom_torsion_atom_site_label_1
_geom_torsion_atom_site_label_2
_geom_torsion_atom_site_label_3
_geom_torsion_atom_site_label_4
_geom_torsion
C12 N1 C2 C3 34.2(5)
N1 C2 C3 C4 -41.2(5)
C2 C3 C4 O1 -158.7(3)
C2 C3 C4 C13 26.4(5)
C11 C6 C7 C8 0.3(4)
C6 C7 C8 C9 0.3(4)
C7 C8 C9 C10 -0.3(4)
C8 C9 C10 C11 -0.4(4)
C8 C9 C10 C12 -178.6(2)
C7 C6 C11 C10 -1.0(4)
C7 C6 C11 C5 178.7(3)
C9 C10 C11 C6 1.0(4)
C12 C10 C11 C6 179.6(2)
C9 C10 C11 C5 -178.8(2)
C12 C10 C11 C5 -0.2(3)
C13 C5 C11 C6 -179.8(3)
C13 C5 C11 C10 -0.1(3)
C2 N1 C12 C13 -9.8(4)
C2 N1 C12 C10 170.2(3)
C11 C10 C12 N1 -179.6(3)
C9 C10 C12 N1 -1.2(4)
C11 C10 C12 C13 0.4(3)
C9 C10 C12 C13 178.8(2)
O1 C4 C13 C12 -177.0(2)
C3 C4 C13 C12 -2.0(4)
O1 C4 C13 C5 -5.7(4)
C3 C4 C13 C5 169.2(3)
N1 C12 C13 C4 -7.6(4)
C10 C12 C13 C4 172.4(2)
N1 C12 C13 C5 179.5(2)
C10 C12 C13 C5 -0.5(3)
C11 C5 C13 C4 -171.5(3)
C11 C5 C13 C12 0.4(3)
